data_4071225
loop_
_publ_author_name
'Amadoruge, Monika L.'
'Golen, James A.'
'Rheingold, Arnold L.'
'Weinert, Charles S.'

_publ_section_title
;
 Preparation, Structure, and Reactivity of Discrete Branched
 Oligogermanes&#x22A5;
;
_journal_issue 9
_journal_name_full Organometallics
_journal_page_first 1979
_journal_paper_doi 10.1021/om800040f
_journal_volume 27
_journal_year 2008
_chemical_formula_moiety 'C60 H50 Ge4, C7 H8'
_chemical_formula_sum 'C67 H58 Ge4'
_chemical_formula_weight 1153.49
_chemical_name_common AM-213
_chemical_name_systematic
; 
 ? 
;
_space_group_IT_number 14
_symmetry_cell_setting monoclinic
_symmetry_space_group_name_Hall '-P 2ybc'
_symmetry_space_group_name_H-M 'P 1 21/c 1'
_atom_sites_solution_hydrogens geom
_atom_sites_solution_primary direct
_atom_sites_solution_secondary difmap
_audit_creation_method SHELXL-97
_cell_angle_alpha 90.00
_cell_angle_beta 98.3400(10)
_cell_angle_gamma 90.00
_cell_formula_units_Z 4
_cell_length_a 12.6857(8)
_cell_length_b 18.4965(12)
_cell_length_c 23.2259(15)
_cell_measurement_reflns_used 9940
_cell_measurement_temperature 173(2)
_cell_measurement_theta_max 27.94
_cell_measurement_theta_min 2.48
_cell_volume 5392.1(6)
_computing_cell_refinement 'Bruker APEXII SMART'
_computing_data_collection 'Bruker APEXII SMART'
_computing_data_reduction 'Bruker APEXII SAINT'
_computing_molecular_graphics 'Bruker SHELXTL'
_computing_publication_material 'Bruker SHELXTL'
_computing_structure_refinement 'SHELXL-97 (Sheldrick, 1997)'
_computing_structure_solution 'SHELXS-97 (Sheldrick, 1990)'
_diffrn_ambient_temperature 173(2)
_diffrn_measured_fraction_theta_full 1.000
_diffrn_measured_fraction_theta_max 0.949
_diffrn_measurement_device_type 'CCD area detector'
_diffrn_measurement_method 'phi and omega scans'
_diffrn_radiation_monochromator graphite
_diffrn_radiation_source 'fine-focus sealed tube'
_diffrn_radiation_type MoK\a
_diffrn_radiation_wavelength 0.71073
_diffrn_reflns_av_R_equivalents 0.0348
_diffrn_reflns_av_sigmaI/netI 0.0363
_diffrn_reflns_limit_h_max 16
_diffrn_reflns_limit_h_min -16
_diffrn_reflns_limit_k_max 23
_diffrn_reflns_limit_k_min -23
_diffrn_reflns_limit_l_max 30
_diffrn_reflns_limit_l_min -30
_diffrn_reflns_number 49681
_diffrn_reflns_theta_full 25.00
_diffrn_reflns_theta_max 27.95
_diffrn_reflns_theta_min 1.62
_exptl_absorpt_coefficient_mu 2.250
_exptl_absorpt_correction_T_max 0.8063
_exptl_absorpt_correction_T_min 0.5518
_exptl_absorpt_correction_type multi-scan
_exptl_absorpt_process_details sadabs
_exptl_crystal_colour colourless
_exptl_crystal_density_diffrn 1.421
_exptl_crystal_density_method 'not measured'
_exptl_crystal_description BLOCK
_exptl_crystal_F_000 2352
_exptl_crystal_size_max 0.30
_exptl_crystal_size_mid 0.15
_exptl_crystal_size_min 0.10
_refine_diff_density_max 1.540
_refine_diff_density_min -1.247
_refine_diff_density_rms 0.080
_refine_ls_extinction_method none
_refine_ls_goodness_of_fit_ref 1.014
_refine_ls_hydrogen_treatment constr
_refine_ls_matrix_type full
_refine_ls_number_parameters 641
_refine_ls_number_reflns 12299
_refine_ls_number_restraints 0
_refine_ls_restrained_S_all 1.014
_refine_ls_R_factor_all 0.0473
_refine_ls_R_factor_gt 0.0326
_refine_ls_shift/su_max 0.005
_refine_ls_shift/su_mean 0.000
_refine_ls_structure_factor_coef Fsqd
_refine_ls_weighting_details 'calc w=1/[\s^2^(Fo^2^)+(0.0303P)^2^+5.9696P] where P=(Fo^2^+2Fc^2^)/3'
_refine_ls_weighting_scheme calc
_refine_ls_wR_factor_gt 0.0703
_refine_ls_wR_factor_ref 0.0759
_reflns_number_gt 9952
_reflns_number_total 12299
_reflns_threshold_expression >2sigma(I)
_cod_data_source_file om800040f-file001.cif
_cod_data_source_block wein30
_cod_depositor_comments
;
The following automatic conversions were performed:

'_symmetry_cell_setting' value 'Monoclinic' changed to 'monoclinic'
according to /home/saulius/struct/CIF-dictionaries/cif_core.dic
dictionary named 'cif_core.dic' version 2.4.1 from 2010-06-29.

Automatic conversion script
Id: cif_fix_values 1715 2011-07-08 13:25:40Z adriana 
;
_cod_original_sg_symbol_H-M P2(1)/c
_cod_database_code 4071225

loop_
_symmetry_equiv_pos_as_xyz
'x, y, z'
'-x, y+1/2, -z+1/2'
'-x, -y, -z'
'x, -y-1/2, z-1/2'

loop_
_atom_site_label
_atom_site_type_symbol
_atom_site_fract_x
_atom_site_fract_y
_atom_site_fract_z
_atom_site_U_iso_or_equiv
_atom_site_adp_type
_atom_site_occupancy
_atom_site_symmetry_multiplicity
_atom_site_calc_flag
_atom_site_refinement_flags
Ge1 Ge 0.765905(19) 0.371484(13) 0.303555(10) 0.01400(6) Uani 1 1 d .
Ge2 Ge 0.845787(19) 0.414409(14) 0.219649(10) 0.01510(6) Uani 1 1 d .
Ge3 Ge 0.86009(2) 0.432416(14) 0.391096(10) 0.01539(6) Uani 1 1 d .
Ge4 Ge 0.568914(19) 0.376966(14) 0.292853(11) 0.01617(6) Uani 1 1 d .
C1 C 0.80687(18) 0.26933(13) 0.31648(10) 0.0168(5) Uani 1 1 d .
C2 C 0.8409(2) 0.22683(14) 0.27327(11) 0.0211(5) Uani 1 1 d .
H2A H 0.8450 0.2476 0.2362 0.025 Uiso 1 1 calc R
C3 C 0.8691(2) 0.15467(15) 0.28302(12) 0.0260(6) Uani 1 1 d .
H3A H 0.8929 0.1269 0.2530 0.031 Uiso 1 1 calc R
C4 C 0.8626(2) 0.12358(14) 0.33635(12) 0.0245(6) Uani 1 1 d .
H4A H 0.8804 0.0741 0.3428 0.029 Uiso 1 1 calc R
C5 C 0.8301(2) 0.16439(14) 0.38034(11) 0.0239(6) Uani 1 1 d .
H5A H 0.8259 0.1432 0.4172 0.029 Uiso 1 1 calc R
C6 C 0.8035(2) 0.23675(14) 0.37046(11) 0.0216(5) Uani 1 1 d .
H6A H 0.7825 0.2647 0.4012 0.026 Uiso 1 1 calc R
C7 C 0.8146(2) 0.35793(15) 0.14772(10) 0.0219(5) Uani 1 1 d .
C8 C 0.7387(2) 0.30317(15) 0.13793(11) 0.0266(6) Uani 1 1 d .
H8A H 0.6980 0.2909 0.1678 0.032 Uiso 1 1 calc R
C9 C 0.7215(3) 0.26610(18) 0.08530(13) 0.0410(8) Uani 1 1 d .
H9A H 0.6692 0.2291 0.0793 0.049 Uiso 1 1 calc R
C10 C 0.7805(3) 0.2833(2) 0.04207(14) 0.0511(10) Uani 1 1 d .
H10A H 0.7687 0.2580 0.0061 0.061 Uiso 1 1 calc R
C11 C 0.8567(3) 0.3369(2) 0.05056(13) 0.0510(10) Uani 1 1 d .
H11A H 0.8973 0.3484 0.0205 0.061 Uiso 1 1 calc R
C12 C 0.8739(2) 0.37388(18) 0.10293(11) 0.0351(7) Uani 1 1 d .
H12A H 0.9267 0.4106 0.1085 0.042 Uiso 1 1 calc R
C13 C 0.80407(19) 0.51488(13) 0.20327(10) 0.0179(5) Uani 1 1 d .
C14 C 0.7076(2) 0.54110(14) 0.21689(11) 0.0224(5) Uani 1 1 d .
H14A H 0.6622 0.5097 0.2344 0.027 Uiso 1 1 calc R
C15 C 0.6766(2) 0.61230(15) 0.20538(12) 0.0266(6) Uani 1 1 d .
H15A H 0.6103 0.6291 0.2146 0.032 Uiso 1 1 calc R
C16 C 0.7424(2) 0.65873(15) 0.18043(12) 0.0281(6) Uani 1 1 d .
H16A H 0.7213 0.7074 0.1724 0.034 Uiso 1 1 calc R
C17 C 0.8391(2) 0.63424(15) 0.16717(12) 0.0267(6) Uani 1 1 d .
H17A H 0.8850 0.6663 0.1506 0.032 Uiso 1 1 calc R
C18 C 0.8689(2) 0.56259(15) 0.17812(11) 0.0233(6) Uani 1 1 d .
H18A H 0.9348 0.5459 0.1682 0.028 Uiso 1 1 calc R
C19 C 1.00137(19) 0.40979(13) 0.23862(10) 0.0167(5) Uani 1 1 d .
C20 C 1.05427(19) 0.34519(14) 0.23008(11) 0.0208(5) Uani 1 1 d .
H20A H 1.0151 0.3050 0.2128 0.025 Uiso 1 1 calc R
C21 C 1.1640(2) 0.33914(15) 0.24672(11) 0.0243(6) Uani 1 1 d .
H21A H 1.1992 0.2952 0.2403 0.029 Uiso 1 1 calc R
C22 C 1.2217(2) 0.39695(15) 0.27247(11) 0.0236(6) Uani 1 1 d .
H22A H 1.2963 0.3924 0.2844 0.028 Uiso 1 1 calc R
C23 C 1.1709(2) 0.46152(15) 0.28082(11) 0.0227(5) Uani 1 1 d .
H23A H 1.2108 0.5016 0.2978 0.027 Uiso 1 1 calc R
C24 C 1.06107(19) 0.46775(14) 0.26424(10) 0.0181(5) Uani 1 1 d .
H24A H 1.0265 0.5120 0.2705 0.022 Uiso 1 1 calc R
C25 C 0.92488(19) 0.52495(13) 0.37481(10) 0.0178(5) Uani 1 1 d .
C26 C 1.0336(2) 0.53607(14) 0.39279(10) 0.0201(5) Uani 1 1 d .
H26A H 1.0756 0.4981 0.4118 0.024 Uiso 1 1 calc R
C27 C 1.0813(2) 0.60173(14) 0.38338(11) 0.0225(5) Uani 1 1 d .
H27A H 1.1553 0.6085 0.3960 0.027 Uiso 1 1 calc R
C28 C 1.0213(2) 0.65724(15) 0.35562(11) 0.0257(6) Uani 1 1 d .
H28A H 1.0538 0.7022 0.3491 0.031 Uiso 1 1 calc R
C29 C 0.9131(2) 0.64691(15) 0.33724(11) 0.0261(6) Uani 1 1 d .
H29A H 0.8716 0.6849 0.3180 0.031 Uiso 1 1 calc R
C30 C 0.8653(2) 0.58139(14) 0.34694(11) 0.0228(5) Uani 1 1 d .
H30A H 0.7912 0.5750 0.3344 0.027 Uiso 1 1 calc R
C31 C 0.97493(19) 0.36710(13) 0.42374(10) 0.0163(5) Uani 1 1 d .
C32 C 0.9807(2) 0.34032(15) 0.48024(10) 0.0223(5) Uani 1 1 d .
H32A H 0.9277 0.3535 0.5033 0.027 Uiso 1 1 calc R
C33 C 1.0628(2) 0.29464(16) 0.50320(11) 0.0288(6) Uani 1 1 d .
H33A H 1.0655 0.2766 0.5417 0.035 Uiso 1 1 calc R
C34 C 1.1411(2) 0.27520(15) 0.47019(12) 0.0263(6) Uani 1 1 d .
H34A H 1.1974 0.2440 0.4860 0.032 Uiso 1 1 calc R
C35 C 1.1366(2) 0.30155(14) 0.41403(11) 0.0225(5) Uani 1 1 d .
H35A H 1.1904 0.2888 0.3913 0.027 Uiso 1 1 calc R
C36 C 1.05371(19) 0.34655(14) 0.39098(10) 0.0191(5) Uani 1 1 d .
H36A H 1.0505 0.3637 0.3522 0.023 Uiso 1 1 calc R
C37 C 0.77086(19) 0.45167(14) 0.45150(10) 0.0175(5) Uani 1 1 d .
C38 C 0.78019(19) 0.51792(14) 0.48100(11) 0.0208(5) Uani 1 1 d .
H38A H 0.8291 0.5532 0.4712 0.025 Uiso 1 1 calc R
C39 C 0.7185(2) 0.53256(15) 0.52457(11) 0.0253(6) Uani 1 1 d .
H39A H 0.7251 0.5779 0.5440 0.030 Uiso 1 1 calc R
C40 C 0.6476(2) 0.48153(15) 0.53964(11) 0.0265(6) Uani 1 1 d .
H40A H 0.6063 0.4915 0.5697 0.032 Uiso 1 1 calc R
C41 C 0.6371(2) 0.41571(15) 0.51069(11) 0.0230(5) Uani 1 1 d .
H41A H 0.5880 0.3807 0.5206 0.028 Uiso 1 1 calc R
C42 C 0.6986(2) 0.40122(14) 0.46723(10) 0.0200(5) Uani 1 1 d .
H42A H 0.6912 0.3559 0.4478 0.024 Uiso 1 1 calc R
C43 C 0.52071(18) 0.31367(14) 0.35161(10) 0.0188(5) Uani 1 1 d .
C44 C 0.5468(2) 0.24021(14) 0.35284(11) 0.0240(6) Uani 1 1 d .
H44A H 0.5849 0.2211 0.3240 0.029 Uiso 1 1 calc R
C45 C 0.5180(2) 0.19485(16) 0.39537(13) 0.0315(7) Uani 1 1 d .
H45A H 0.5369 0.1451 0.3957 0.038 Uiso 1 1 calc R
C46 C 0.4616(2) 0.22205(17) 0.43760(12) 0.0310(6) Uani 1 1 d .
H46A H 0.4425 0.1910 0.4670 0.037 Uiso 1 1 calc R
C47 C 0.4334(2) 0.29417(16) 0.43678(12) 0.0281(6) Uani 1 1 d .
H47A H 0.3940 0.3127 0.4653 0.034 Uiso 1 1 calc R
C48 C 0.46288(19) 0.33968(15) 0.39400(11) 0.0223(5) Uani 1 1 d .
H48A H 0.4433 0.3893 0.3937 0.027 Uiso 1 1 calc R
C49 C 0.51657(19) 0.47566(14) 0.30165(11) 0.0188(5) Uani 1 1 d .
C50 C 0.5540(2) 0.51774(14) 0.35037(11) 0.0221(5) Uani 1 1 d .
H50A H 0.6052 0.4981 0.3802 0.026 Uiso 1 1 calc R
C51 C 0.5173(2) 0.58801(15) 0.35581(12) 0.0285(6) Uani 1 1 d .
H51A H 0.5438 0.6160 0.3891 0.034 Uiso 1 1 calc R
C52 C 0.4423(2) 0.61715(15) 0.31284(13) 0.0306(6) Uani 1 1 d .
H52A H 0.4171 0.6650 0.3167 0.037 Uiso 1 1 calc R
C53 C 0.4043(2) 0.57659(15) 0.26442(13) 0.0298(6) Uani 1 1 d .
H53A H 0.3528 0.5966 0.2349 0.036 Uiso 1 1 calc R
C54 C 0.4411(2) 0.50641(15) 0.25866(12) 0.0250(6) Uani 1 1 d .
H54A H 0.4146 0.4790 0.2251 0.030 Uiso 1 1 calc R
C55 C 0.50041(19) 0.34214(14) 0.21660(11) 0.0209(5) Uani 1 1 d .
C56 C 0.5190(2) 0.37505(16) 0.16518(11) 0.0282(6) Uani 1 1 d .
H56A H 0.5679 0.4142 0.1667 0.034 Uiso 1 1 calc R
C57 C 0.4673(2) 0.35156(18) 0.11143(12) 0.0356(7) Uani 1 1 d .
H57A H 0.4811 0.3745 0.0767 0.043 Uiso 1 1 calc R
C58 C 0.3957(2) 0.29481(18) 0.10869(13) 0.0356(7) Uani 1 1 d .
H58A H 0.3607 0.2785 0.0721 0.043 Uiso 1 1 calc R
C59 C 0.3753(2) 0.26194(17) 0.15926(13) 0.0326(7) Uani 1 1 d .
H59A H 0.3254 0.2234 0.1575 0.039 Uiso 1 1 calc R
C60 C 0.4276(2) 0.28515(15) 0.21298(12) 0.0247(6) Uani 1 1 d .
H60A H 0.4136 0.2619 0.2475 0.030 Uiso 1 1 calc R
C61 C 0.2892(3) 0.4802(3) 0.0038(2) 0.0813(17) Uani 1 1 d .
C62 C 0.2086(4) 0.4333(4) -0.0068(2) 0.104(2) Uani 1 1 d .
H62A H 0.1859 0.4163 -0.0452 0.125 Uiso 1 1 calc R
C63 C 0.1561(4) 0.4085(3) 0.0414(4) 0.121(3) Uani 1 1 d .
H63A H 0.0994 0.3745 0.0364 0.145 Uiso 1 1 calc R
C64 C 0.1959(7) 0.4391(3) 0.0960(3) 0.115(3) Uani 1 1 d .
H64A H 0.1694 0.4250 0.1306 0.138 Uiso 1 1 calc R
C65 C 0.2704(8) 0.4873(5) 0.0966(3) 0.141(4) Uani 1 1 d .
H65A H 0.2916 0.5122 0.1321 0.169 Uiso 1 1 calc R
C66 C 0.3158(5) 0.5035(3) 0.0551(4) 0.118(3) Uani 1 1 d .
H66A H 0.3748 0.5356 0.0619 0.141 Uiso 1 1 calc R
C67 C 0.3501(5) 0.5049(6) -0.0431(4) 0.277(8) Uani 1 1 d .
H67A H 0.3022 0.5075 -0.0801 0.415 Uiso 1 1 calc R
H67B H 0.4076 0.4705 -0.0466 0.415 Uiso 1 1 calc R
H67C H 0.3806 0.5528 -0.0332 0.415 Uiso 1 1 calc R

loop_
_atom_site_aniso_label
_atom_site_aniso_U_11
_atom_site_aniso_U_22
_atom_site_aniso_U_33
_atom_site_aniso_U_23
_atom_site_aniso_U_13
_atom_site_aniso_U_12
Ge1 0.01350(12) 0.01297(13) 0.01585(12) -0.00053(9) 0.00321(9) 0.00042(10)
Ge2 0.01473(12) 0.01547(13) 0.01533(12) -0.00007(10) 0.00297(9) 0.00010(10)
Ge3 0.01586(12) 0.01470(13) 0.01596(12) -0.00141(10) 0.00349(9) 0.00038(10)
Ge4 0.01346(12) 0.01507(13) 0.02039(12) 0.00011(10) 0.00387(9) 0.00038(10)
C1 0.0146(11) 0.0150(12) 0.0205(11) -0.0003(9) 0.0016(9) -0.0009(10)
C2 0.0223(13) 0.0198(13) 0.0224(12) 0.0008(10) 0.0075(10) 0.0012(11)
C3 0.0286(14) 0.0191(14) 0.0328(14) -0.0041(11) 0.0125(12) 0.0027(12)
C4 0.0201(13) 0.0157(13) 0.0382(15) 0.0033(11) 0.0053(11) 0.0034(11)
C5 0.0261(13) 0.0211(14) 0.0237(13) 0.0053(11) 0.0008(10) -0.0005(11)
C6 0.0245(13) 0.0198(13) 0.0204(12) -0.0034(10) 0.0035(10) 0.0001(11)
C7 0.0207(12) 0.0254(14) 0.0186(12) -0.0026(10) -0.0002(10) 0.0024(11)
C8 0.0280(14) 0.0269(15) 0.0241(13) -0.0045(11) 0.0011(11) 0.0007(12)
C9 0.0391(18) 0.042(2) 0.0390(17) -0.0163(15) -0.0043(14) -0.0067(15)
C10 0.056(2) 0.068(3) 0.0271(16) -0.0238(16) -0.0010(15) -0.005(2)
C11 0.052(2) 0.081(3) 0.0217(15) -0.0116(16) 0.0100(14) -0.006(2)
C12 0.0383(17) 0.047(2) 0.0205(13) -0.0057(13) 0.0054(12) -0.0084(15)
C13 0.0189(12) 0.0172(13) 0.0172(11) 0.0021(9) 0.0011(9) -0.0009(10)
C14 0.0203(13) 0.0214(14) 0.0266(13) 0.0068(11) 0.0067(10) 0.0007(11)
C15 0.0220(13) 0.0231(14) 0.0358(15) 0.0034(12) 0.0078(11) 0.0047(11)
C16 0.0305(15) 0.0190(14) 0.0341(15) 0.0073(11) 0.0026(12) 0.0027(12)
C17 0.0249(14) 0.0235(14) 0.0317(14) 0.0112(12) 0.0043(11) -0.0037(11)
C18 0.0187(12) 0.0257(14) 0.0261(13) 0.0058(11) 0.0050(10) 0.0026(11)
C19 0.0168(11) 0.0184(13) 0.0156(11) 0.0025(9) 0.0043(9) -0.0012(10)
C20 0.0189(12) 0.0204(13) 0.0234(12) -0.0033(10) 0.0043(10) -0.0009(10)
C21 0.0217(13) 0.0228(14) 0.0292(14) -0.0019(11) 0.0069(11) 0.0045(11)
C22 0.0144(12) 0.0295(15) 0.0273(13) 0.0035(11) 0.0045(10) -0.0002(11)
C23 0.0205(13) 0.0227(14) 0.0251(13) 0.0011(11) 0.0037(10) -0.0055(11)
C24 0.0194(12) 0.0170(12) 0.0187(11) 0.0022(10) 0.0051(9) 0.0001(10)
C25 0.0209(12) 0.0178(13) 0.0153(11) -0.0033(9) 0.0042(9) -0.0013(10)
C26 0.0227(13) 0.0185(13) 0.0193(12) -0.0010(10) 0.0038(10) 0.0012(11)
C27 0.0223(13) 0.0246(14) 0.0213(12) -0.0043(10) 0.0056(10) -0.0050(11)
C28 0.0326(15) 0.0217(14) 0.0244(13) -0.0001(11) 0.0098(11) -0.0069(12)
C29 0.0320(15) 0.0222(14) 0.0244(13) 0.0060(11) 0.0054(11) 0.0017(12)
C30 0.0212(13) 0.0238(14) 0.0236(12) 0.0014(11) 0.0046(10) 0.0014(11)
C31 0.0173(11) 0.0128(12) 0.0179(11) -0.0018(9) -0.0004(9) -0.0010(10)
C32 0.0223(13) 0.0267(14) 0.0184(12) -0.0029(10) 0.0048(10) 0.0007(11)
C33 0.0326(15) 0.0319(16) 0.0209(13) 0.0067(11) 0.0006(11) 0.0042(13)
C34 0.0224(13) 0.0238(14) 0.0306(14) 0.0009(11) -0.0030(11) 0.0058(11)
C35 0.0192(12) 0.0211(14) 0.0277(13) -0.0060(11) 0.0048(10) 0.0019(11)
C36 0.0212(12) 0.0178(13) 0.0186(12) -0.0010(10) 0.0040(9) -0.0030(10)
C37 0.0170(12) 0.0195(13) 0.0160(11) -0.0002(9) 0.0021(9) 0.0043(10)
C38 0.0167(12) 0.0204(13) 0.0256(13) -0.0035(10) 0.0042(10) -0.0015(10)
C39 0.0256(14) 0.0224(14) 0.0290(14) -0.0097(11) 0.0072(11) 0.0015(11)
C40 0.0243(14) 0.0304(16) 0.0271(13) -0.0066(12) 0.0111(11) 0.0034(12)
C41 0.0195(12) 0.0257(14) 0.0249(13) 0.0006(11) 0.0073(10) -0.0002(11)
C42 0.0219(13) 0.0183(13) 0.0197(12) -0.0021(10) 0.0021(10) 0.0007(10)
C43 0.0138(11) 0.0195(13) 0.0231(12) 0.0012(10) 0.0027(9) -0.0022(10)
C44 0.0194(13) 0.0221(14) 0.0309(14) 0.0000(11) 0.0056(11) 0.0007(11)
C45 0.0310(15) 0.0202(15) 0.0426(17) 0.0074(12) 0.0030(13) -0.0028(12)
C46 0.0287(15) 0.0339(17) 0.0304(14) 0.0122(13) 0.0041(12) -0.0047(13)
C47 0.0234(14) 0.0360(17) 0.0258(13) 0.0008(12) 0.0070(11) -0.0040(12)
C48 0.0195(12) 0.0212(14) 0.0265(13) -0.0002(11) 0.0046(10) 0.0004(11)
C49 0.0143(11) 0.0170(13) 0.0265(13) 0.0037(10) 0.0076(10) 0.0002(10)
C50 0.0233(13) 0.0192(13) 0.0257(13) 0.0025(10) 0.0100(10) 0.0031(11)
C51 0.0330(15) 0.0200(14) 0.0353(15) -0.0019(12) 0.0144(12) -0.0010(12)
C52 0.0279(14) 0.0159(14) 0.0516(18) 0.0037(13) 0.0182(13) 0.0054(12)
C53 0.0196(13) 0.0236(15) 0.0463(17) 0.0126(13) 0.0050(12) 0.0050(11)
C54 0.0161(12) 0.0240(14) 0.0352(15) 0.0040(12) 0.0042(11) -0.0024(11)
C55 0.0145(11) 0.0214(13) 0.0261(13) -0.0026(10) 0.0009(10) 0.0033(10)
C56 0.0256(14) 0.0322(16) 0.0259(13) 0.0000(12) 0.0004(11) 0.0002(12)
C57 0.0361(16) 0.0440(19) 0.0256(14) 0.0005(13) 0.0006(12) 0.0023(15)
C58 0.0276(15) 0.0451(19) 0.0314(15) -0.0123(14) -0.0050(12) 0.0083(14)
C59 0.0221(14) 0.0312(17) 0.0434(17) -0.0145(13) 0.0010(12) -0.0017(12)
C60 0.0197(13) 0.0228(14) 0.0315(14) -0.0045(11) 0.0040(11) 0.0010(11)
C61 0.048(2) 0.088(4) 0.099(4) 0.061(3) -0.021(2) -0.014(2)
C62 0.075(3) 0.185(7) 0.051(3) -0.057(3) 0.002(2) -0.008(4)
C63 0.072(3) 0.033(3) 0.267(9) -0.042(4) 0.059(5) -0.017(2)
C64 0.205(8) 0.061(4) 0.106(5) 0.052(4) 0.113(6) 0.077(5)
C65 0.179(9) 0.174(9) 0.056(4) -0.030(5) -0.027(4) 0.141(7)
C66 0.070(4) 0.065(4) 0.194(7) -0.072(5) -0.060(5) 0.030(3)
C67 0.063(4) 0.420(15) 0.359(13) 0.349(13) 0.073(6) 0.067(6)

loop_
_atom_type_symbol
_atom_type_description
_atom_type_scat_dispersion_real
_atom_type_scat_dispersion_imag
_atom_type_scat_source
C C 0.0033 0.0016 'International Tables Vol C Tables 4.2.6.8 and 6.1.1.4'
H H 0.0000 0.0000 'International Tables Vol C Tables 4.2.6.8 and 6.1.1.4'
Ge Ge 0.1547 1.8001 'International Tables Vol C Tables 4.2.6.8 and 6.1.1.4'

loop_
_geom_angle_atom_site_label_1
_geom_angle_atom_site_label_2
_geom_angle_atom_site_label_3
_geom_angle
C1 Ge1 Ge2 107.51(7)
C1 Ge1 Ge3 103.07(7)
Ge2 Ge1 Ge3 107.405(13)
C1 Ge1 Ge4 107.12(7)
Ge2 Ge1 Ge4 115.697(12)
Ge3 Ge1 Ge4 115.056(12)
C13 Ge2 C19 108.69(10)
C13 Ge2 C7 108.98(10)
C19 Ge2 C7 103.89(10)
C13 Ge2 Ge1 109.31(7)
C19 Ge2 Ge1 108.99(7)
C7 Ge2 Ge1 116.64(8)
C31 Ge3 C37 108.03(10)
C31 Ge3 C25 107.72(10)
C37 Ge3 C25 106.36(10)
C31 Ge3 Ge1 106.29(7)
C37 Ge3 Ge1 114.26(7)
C25 Ge3 Ge1 113.90(7)
C43 Ge4 C49 109.77(10)
C43 Ge4 C55 106.84(11)
C49 Ge4 C55 106.66(10)
C43 Ge4 Ge1 108.51(7)
C49 Ge4 Ge1 112.28(7)
C55 Ge4 Ge1 112.63(7)
C2 C1 C6 117.2(2)
C2 C1 Ge1 122.28(18)
C6 C1 Ge1 120.55(18)
C3 C2 C1 121.6(2)
C3 C2 H2A 119.2
C1 C2 H2A 119.2
C4 C3 C2 119.9(2)
C4 C3 H3A 120.1
C2 C3 H3A 120.1
C3 C4 C5 120.0(2)
C3 C4 H4A 120.0
C5 C4 H4A 120.0
C4 C5 C6 119.7(2)
C4 C5 H5A 120.2
C6 C5 H5A 120.2
C5 C6 C1 121.6(2)
C5 C6 H6A 119.2
C1 C6 H6A 119.2
C8 C7 C12 117.7(2)
C8 C7 Ge2 125.1(2)
C12 C7 Ge2 117.2(2)
C9 C8 C7 121.2(3)
C9 C8 H8A 119.4
C7 C8 H8A 119.4
C10 C9 C8 119.7(3)
C10 C9 H9A 120.1
C8 C9 H9A 120.1
C9 C10 C11 120.4(3)
C9 C10 H10A 119.8
C11 C10 H10A 119.8
C10 C11 C12 119.9(3)
C10 C11 H11A 120.0
C12 C11 H11A 120.0
C11 C12 C7 121.0(3)
C11 C12 H12A 119.5
C7 C12 H12A 119.5
C18 C13 C14 117.8(2)
C18 C13 Ge2 121.67(19)
C14 C13 Ge2 120.54(18)
C15 C14 C13 121.3(2)
C15 C14 H14A 119.4
C13 C14 H14A 119.4
C16 C15 C14 119.9(3)
C16 C15 H15A 120.0
C14 C15 H15A 120.0
C15 C16 C17 119.9(3)
C15 C16 H16A 120.0
C17 C16 H16A 120.0
C16 C17 C18 119.8(2)
C16 C17 H17A 120.1
C18 C17 H17A 120.1
C13 C18 C17 121.3(2)
C13 C18 H18A 119.3
C17 C18 H18A 119.3
C24 C19 C20 118.4(2)
C24 C19 Ge2 121.93(18)
C20 C19 Ge2 119.57(18)
C21 C20 C19 120.6(2)
C21 C20 H20A 119.7
C19 C20 H20A 119.7
C22 C21 C20 120.2(2)
C22 C21 H21A 119.9
C20 C21 H21A 119.9
C21 C22 C23 120.0(2)
C21 C22 H22A 120.0
C23 C22 H22A 120.0
C22 C23 C24 119.9(2)
C22 C23 H23A 120.0
C24 C23 H23A 120.0
C19 C24 C23 120.8(2)
C19 C24 H24A 119.6
C23 C24 H24A 119.6
C30 C25 C26 118.3(2)
C30 C25 Ge3 122.00(19)
C26 C25 Ge3 119.64(18)
C27 C26 C25 121.0(2)
C27 C26 H26A 119.5
C25 C26 H26A 119.5
C28 C27 C26 120.0(2)
C28 C27 H27A 120.0
C26 C27 H27A 120.0
C27 C28 C29 119.6(3)
C27 C28 H28A 120.2
C29 C28 H28A 120.2
C30 C29 C28 120.3(3)
C30 C29 H29A 119.8
C28 C29 H29A 119.8
C29 C30 C25 120.6(2)
C29 C30 H30A 119.7
C25 C30 H30A 119.7
C36 C31 C32 118.2(2)
C36 C31 Ge3 120.58(18)
C32 C31 Ge3 121.18(18)
C33 C32 C31 120.8(2)
C33 C32 H32A 119.6
C31 C32 H32A 119.6
C34 C33 C32 120.2(2)
C34 C33 H33A 119.9
C32 C33 H33A 119.9
C35 C34 C33 119.6(2)
C35 C34 H34A 120.2
C33 C34 H34A 120.2
C34 C35 C36 120.0(2)
C34 C35 H35A 120.0
C36 C35 H35A 120.0
C35 C36 C31 121.1(2)
C35 C36 H36A 119.4
C31 C36 H36A 119.4
C42 C37 C38 118.0(2)
C42 C37 Ge3 122.45(18)
C38 C37 Ge3 119.52(19)
C39 C38 C37 120.6(2)
C39 C38 H38A 119.7
C37 C38 H38A 119.7
C40 C39 C38 120.4(2)
C40 C39 H39A 119.8
C38 C39 H39A 119.8
C39 C40 C41 119.7(2)
C39 C40 H40A 120.1
C41 C40 H40A 120.1
C40 C41 C42 119.8(2)
C40 C41 H41A 120.1
C42 C41 H41A 120.1
C41 C42 C37 121.4(2)
C41 C42 H42A 119.3
C37 C42 H42A 119.3
C48 C43 C44 117.9(2)
C48 C43 Ge4 122.25(19)
C44 C43 Ge4 119.85(19)
C45 C44 C43 121.2(3)
C45 C44 H44A 119.4
C43 C44 H44A 119.4
C44 C45 C46 120.0(3)
C44 C45 H45A 120.0
C46 C45 H45A 120.0
C47 C46 C45 119.9(3)
C47 C46 H46A 120.0
C45 C46 H46A 120.0
C46 C47 C48 119.8(3)
C46 C47 H47A 120.1
C48 C47 H47A 120.1
C47 C48 C43 121.2(3)
C47 C48 H48A 119.4
C43 C48 H48A 119.4
C50 C49 C54 117.9(2)
C50 C49 Ge4 121.44(18)
C54 C49 Ge4 120.67(19)
C51 C50 C49 120.9(2)
C51 C50 H50A 119.5
C49 C50 H50A 119.5
C52 C51 C50 120.1(3)
C52 C51 H51A 119.9
C50 C51 H51A 119.9
C53 C52 C51 119.9(3)
C53 C52 H52A 120.0
C51 C52 H52A 120.0
C52 C53 C54 120.2(3)
C52 C53 H53A 119.9
C54 C53 H53A 119.9
C53 C54 C49 121.0(3)
C53 C54 H54A 119.5
C49 C54 H54A 119.5
C56 C55 C60 118.2(2)
C56 C55 Ge4 121.5(2)
C60 C55 Ge4 120.28(19)
C55 C56 C57 121.1(3)
C55 C56 H56A 119.5
C57 C56 H56A 119.5
C58 C57 C56 119.9(3)
C58 C57 H57A 120.0
C56 C57 H57A 120.0
C59 C58 C57 119.9(3)
C59 C58 H58A 120.1
C57 C58 H58A 120.1
C58 C59 C60 120.2(3)
C58 C59 H59A 119.9
C60 C59 H59A 119.9
C59 C60 C55 120.8(3)
C59 C60 H60A 119.6
C55 C60 H60A 119.6
C66 C61 C62 119.2(6)
C66 C61 C67 119.0(7)
C62 C61 C67 121.8(7)
C61 C62 C63 119.1(5)
C61 C62 H62A 120.4
C63 C62 H62A 120.4
C64 C63 C62 114.8(5)
C64 C63 H63A 122.6
C62 C63 H63A 122.6
C65 C64 C63 116.6(6)
C65 C64 H64A 121.7
C63 C64 H64A 121.7
C66 C65 C64 125.7(7)
C66 C65 H65A 117.2
C64 C65 H65A 117.2
C65 C66 C61 124.2(7)
C65 C66 H66A 117.9
C61 C66 H66A 117.9
C61 C67 H67A 109.5
C61 C67 H67B 109.5
H67A C67 H67B 109.5
C61 C67 H67C 109.5
H67A C67 H67C 109.5
H67B C67 H67C 109.5

loop_
_geom_bond_atom_site_label_1
_geom_bond_atom_site_label_2
_geom_bond_distance
Ge1 C1 1.971(2)
Ge1 Ge2 2.4552(4)
Ge1 Ge3 2.4753(4)
Ge1 Ge4 2.4772(4)
Ge2 C13 1.954(2)
Ge2 C19 1.961(2)
Ge2 C7 1.961(2)
Ge3 C31 1.959(2)
Ge3 C37 1.959(2)
Ge3 C25 1.959(3)
Ge4 C43 1.962(2)
Ge4 C49 1.963(3)
Ge4 C55 1.965(2)
C1 C2 1.392(3)
C1 C6 1.397(3)
C2 C3 1.392(4)
C2 H2A 0.9500
C3 C4 1.379(4)
C3 H3A 0.9500
C4 C5 1.380(4)
C4 H4A 0.9500
C5 C6 1.391(4)
C5 H5A 0.9500
C6 H6A 0.9500
C7 C8 1.393(4)
C7 C12 1.400(4)
C8 C9 1.391(4)
C8 H8A 0.9500
C9 C10 1.374(5)
C9 H9A 0.9500
C10 C11 1.378(5)
C10 H10A 0.9500
C11 C12 1.385(4)
C11 H11A 0.9500
C12 H12A 0.9500
C13 C18 1.391(3)
C13 C14 1.395(3)
C14 C15 1.389(4)
C14 H14A 0.9500
C15 C16 1.382(4)
C15 H15A 0.9500
C16 C17 1.384(4)
C16 H16A 0.9500
C17 C18 1.391(4)
C17 H17A 0.9500
C18 H18A 0.9500
C19 C24 1.395(3)
C19 C20 1.398(3)
C20 C21 1.394(3)
C20 H20A 0.9500
C21 C22 1.382(4)
C21 H21A 0.9500
C22 C23 1.384(4)
C22 H22A 0.9500
C23 C24 1.396(3)
C23 H23A 0.9500
C24 H24A 0.9500
C25 C30 1.393(3)
C25 C26 1.397(3)
C26 C27 1.388(4)
C26 H26A 0.9500
C27 C28 1.381(4)
C27 H27A 0.9500
C28 C29 1.391(4)
C28 H28A 0.9500
C29 C30 1.388(4)
C29 H29A 0.9500
C30 H30A 0.9500
C31 C36 1.394(3)
C31 C32 1.395(3)
C32 C33 1.387(4)
C32 H32A 0.9500
C33 C34 1.387(4)
C33 H33A 0.9500
C34 C35 1.386(4)
C34 H34A 0.9500
C35 C36 1.387(3)
C35 H35A 0.9500
C36 H36A 0.9500
C37 C42 1.393(4)
C37 C38 1.401(3)
C38 C39 1.393(3)
C38 H38A 0.9500
C39 C40 1.383(4)
C39 H39A 0.9500
C40 C41 1.388(4)
C40 H40A 0.9500
C41 C42 1.388(3)
C41 H41A 0.9500
C42 H42A 0.9500
C43 C48 1.396(3)
C43 C44 1.398(4)
C44 C45 1.385(4)
C44 H44A 0.9500
C45 C46 1.389(4)
C45 H45A 0.9500
C46 C47 1.381(4)
C46 H46A 0.9500
C47 C48 1.394(4)
C47 H47A 0.9500
C48 H48A 0.9500
C49 C50 1.398(4)
C49 C54 1.400(3)
C50 C51 1.392(4)
C50 H50A 0.9500
C51 C52 1.384(4)
C51 H51A 0.9500
C52 C53 1.380(4)
C52 H52A 0.9500
C53 C54 1.392(4)
C53 H53A 0.9500
C54 H54A 0.9500
C55 C56 1.391(4)
C55 C60 1.396(4)
C56 C57 1.393(4)
C56 H56A 0.9500
C57 C58 1.383(4)
C57 H57A 0.9500
C58 C59 1.380(4)
C58 H58A 0.9500
C59 C60 1.393(4)
C59 H59A 0.9500
C60 H60A 0.9500
C61 C66 1.264(8)
C61 C62 1.336(7)
C61 C67 1.496(8)
C62 C63 1.456(9)
C62 H62A 0.9500
C63 C64 1.414(9)
C63 H63A 0.9500
C64 C65 1.298(11)
C64 H64A 0.9500
C65 C66 1.231(10)
C65 H65A 0.9500
C66 H66A 0.9500
C67 H67A 0.9800
C67 H67B 0.9800
C67 H67C 0.9800
